data_7209071
loop_
_publ_author_name
'Zhu, Xia'
'Chen, Qian'
'Yang, Zhi'
'Li, Bao-Long'
'Li, Hai-Yan'

_publ_section_title
;
 Tuning zinc(ii) coordination polymers based on
 bis(1,2,4-triazol-1-yl)ethane and 5-substituted
 1,3-benzenedicarboxylates: syntheses, structures and properties
;
_journal_issue 3
_journal_name_full CrystEngComm
_journal_page_first 471
_journal_paper_doi 10.1039/c2ce26515j
_journal_volume 15
_journal_year 2013
_chemical_formula_moiety 'C12 H20 N12 O2 Zn, C8 H4 O7 S, 4(H2 O)'
_chemical_formula_sum 'C20 H32 N12 O13 S Zn'
_chemical_formula_weight 746.01
_chemical_name_systematic
;
?
;
_space_group_IT_number 14
_symmetry_cell_setting monoclinic
_symmetry_space_group_name_Hall '-P 2ybc'
_symmetry_space_group_name_H-M 'P 1 21/c 1'
_atom_sites_solution_hydrogens geom
_atom_sites_solution_primary direct
_atom_sites_solution_secondary difmap
_audit_creation_method SHELXL-97
_cell_angle_alpha 90.00
_cell_angle_beta 101.428(6)
_cell_angle_gamma 90.00
_cell_formula_units_Z 4
_cell_length_a 13.178(4)
_cell_length_b 14.361(4)
_cell_length_c 16.553(4)
_cell_measurement_reflns_used 9586
_cell_measurement_temperature 293(2)
_cell_measurement_theta_max 25.3491
_cell_measurement_theta_min 3.0402
_cell_volume 3070.5(15)
_computing_cell_refinement 'CrystalClear (Rigaku Corp., 2000)'
_computing_data_collection 'CrystalClear (Rigaku Corp., 2000)'
_computing_data_reduction 'CrystalClear (Rigaku Corp., 2000)'
_computing_molecular_graphics 'Bruker SHELXTL'
_computing_publication_material 'Bruker SHELXTL'
_computing_structure_refinement 'SHELXL-97 (Sheldrick, 1997)'
_computing_structure_solution 'SHELXS-97 (Sheldrick, 1990)'
_diffrn_ambient_temperature 293(2)
_diffrn_detector_area_resol_mean 7.31
_diffrn_measured_fraction_theta_full 0.993
_diffrn_measured_fraction_theta_max 0.993
_diffrn_measurement_device_type 'Rigaku Mercury CCD'
_diffrn_measurement_method \w
_diffrn_radiation_monochromator graphite
_diffrn_radiation_source 'fine-focus sealed tube'
_diffrn_radiation_type MoK\a
_diffrn_radiation_wavelength 0.71070
_diffrn_reflns_av_R_equivalents 0.0800
_diffrn_reflns_av_sigmaI/netI 0.0691
_diffrn_reflns_limit_h_max 13
_diffrn_reflns_limit_h_min -15
_diffrn_reflns_limit_k_max 15
_diffrn_reflns_limit_k_min -17
_diffrn_reflns_limit_l_max 19
_diffrn_reflns_limit_l_min -19
_diffrn_reflns_number 29005
_diffrn_reflns_theta_full 25.35
_diffrn_reflns_theta_max 25.35
_diffrn_reflns_theta_min 3.04
_diffrn_standards_decay_% 0
_diffrn_standards_interval_count 0
_diffrn_standards_interval_time 0
_diffrn_standards_number 0
_exptl_absorpt_coefficient_mu 0.951
_exptl_absorpt_correction_T_max 0.8326
_exptl_absorpt_correction_T_min 0.7139
_exptl_absorpt_correction_type multi-scan
_exptl_absorpt_process_details 'Jacobson, R. (1998) Private communication'
_exptl_crystal_colour Colorless
_exptl_crystal_density_diffrn 1.614
_exptl_crystal_density_method 'not measured'
_exptl_crystal_description Block
_exptl_crystal_F_000 1544
_exptl_crystal_size_max 0.38
_exptl_crystal_size_mid 0.25
_exptl_crystal_size_min 0.20
_refine_diff_density_max 0.397
_refine_diff_density_min -0.439
_refine_diff_density_rms 0.079
_refine_ls_extinction_method none
_refine_ls_goodness_of_fit_ref 1.098
_refine_ls_hydrogen_treatment mixed
_refine_ls_matrix_type full
_refine_ls_number_parameters 476
_refine_ls_number_reflns 5580
_refine_ls_number_restraints 4
_refine_ls_restrained_S_all 1.097
_refine_ls_R_factor_all 0.0952
_refine_ls_R_factor_gt 0.0675
_refine_ls_shift/su_max 0.000
_refine_ls_shift/su_mean 0.000
_refine_ls_structure_factor_coef Fsqd
_refine_ls_weighting_details 'calc w=1/[\s^2^(Fo^2^)+(0.0716P)^2^+2.3725P] where P=(Fo^2^+2Fc^2^)/3'
_refine_ls_weighting_scheme calc
_refine_ls_wR_factor_gt 0.1498
_refine_ls_wR_factor_ref 0.1629
_reflns_number_gt 4263
_reflns_number_total 5580
_reflns_threshold_expression >2sigma(I)
_cod_data_source_file c2ce26515j.txt
_cod_data_source_block Zn-bte-HSO3-1,3-bdc
_cod_depositor_comments
;
The following automatic conversions were performed:

'_symmetry_cell_setting' value 'Monoclinic' changed to 'monoclinic'
according to /home/saulius/struct/CIF-dictionaries/cif_core.dic
dictionary named 'cif_core.dic' version 2.4.2 from
2011-04-26.

'_exptl_absorpt_correction_type' value 'Multi-scan'
changed to 'multi-scan' according to
/home/saulius/struct/CIF-dictionaries/cif_core.dic dictionary named
'cif_core.dic' version 2.4.2 from 2011-04-26.

Automatic conversion script
Id: cif_fix_values 1891 2012-01-12 08:04:46Z andrius 
;
_cod_original_sg_symbol_H-M P21/c
_cod_database_code 7209071

loop_
_symmetry_equiv_pos_as_xyz
'x, y, z'
'-x, y+1/2, -z+1/2'
'-x, -y, -z'
'x, -y-1/2, z-1/2'

loop_
_atom_site_label
_atom_site_type_symbol
_atom_site_fract_x
_atom_site_fract_y
_atom_site_fract_z
_atom_site_U_iso_or_equiv
_atom_site_adp_type
_atom_site_occupancy
_atom_site_symmetry_multiplicity
_atom_site_calc_flag
_atom_site_refinement_flags
Zn1 Zn 0.43628(4) 0.21803(4) 0.75335(3) 0.0320(2) Uani 1 1 d .
S1 S 0.26985(10) 0.01908(9) 0.48123(8) 0.0378(3) Uani 1 1 d .
O1 O 0.4336(4) 0.3422(3) 0.8182(3) 0.0436(10) Uani 1 1 d .
H1W H 0.402(4) 0.383(4) 0.802(3) 0.039(19) Uiso 1 1 d .
H2W H 0.450(5) 0.345(4) 0.864(4) 0.06(2) Uiso 1 1 d .
O2 O 0.4498(3) 0.0853(3) 0.6953(2) 0.0435(9) Uani 1 1 d .
H3W H 0.512(5) 0.059(5) 0.706(4) 0.08(2) Uiso 1 1 d .
H4W H 0.412(7) 0.075(6) 0.639(6) 0.14(4) Uiso 1 1 d .
O3 O 0.1538(3) -0.2624(2) 0.6494(2) 0.0435(9) Uani 1 1 d .
O4 O 0.0530(3) -0.2063(2) 0.7315(2) 0.0381(8) Uani 1 1 d .
O5 O -0.0397(3) 0.1331(2) 0.7087(2) 0.0434(9) Uani 1 1 d D
HWA H -0.049(6) 0.187(3) 0.732(5) 0.13(3) Uiso 1 1 d D
O6 O 0.0114(3) 0.2176(2) 0.6115(2) 0.0503(10) Uani 1 1 d .
O7 O 0.2777(4) -0.0612(3) 0.4334(3) 0.0816(16) Uani 1 1 d .
O8 O 0.3646(4) 0.0342(5) 0.5383(3) 0.125(3) Uani 1 1 d .
O9 O 0.2355(5) 0.0971(4) 0.4321(4) 0.119(2) Uani 1 1 d .
O10 O 0.3403(4) 0.5121(3) 0.7791(4) 0.0530(11) Uani 1 1 d .
H5W H 0.309(5) 0.515(5) 0.811(4) 0.06(2) Uiso 1 1 d .
H6W H 0.305(7) 0.526(7) 0.736(6) 0.13(4) Uiso 1 1 d .
O11 O 0.1758(3) 0.5434(3) 0.6531(3) 0.0539(11) Uani 1 1 d .
H7W H 0.165(5) 0.604(5) 0.668(4) 0.08(2) Uiso 1 1 d .
H8W H 0.117(7) 0.510(7) 0.655(6) 0.14(4) Uiso 1 1 d .
O12 O 0.5111(4) 0.3513(3) 0.9805(3) 0.0596(12) Uani 1 1 d D
H9W H 0.461(4) 0.374(4) 1.002(3) 0.044(16) Uiso 1 1 d .
H10W H 0.567(5) 0.386(6) 0.993(6) 0.14(4) Uiso 1 1 d D
O13 O -0.0126(3) 0.4378(3) 0.6461(3) 0.0549(10) Uani 1 1 d D
H11W H -0.062(3) 0.476(3) 0.654(4) 0.051(17) Uiso 1 1 d D
H12W H -0.014(10) 0.388(6) 0.679(7) 0.21(6) Uiso 1 1 d D
N1 N 0.6966(3) 0.2957(3) 0.6444(2) 0.0300(9) Uani 1 1 d .
N2 N 0.6972(3) 0.3706(3) 0.6946(3) 0.0424(11) Uani 1 1 d .
N3 N 0.5766(3) 0.2679(3) 0.7149(2) 0.0339(9) Uani 1 1 d .
N4 N 0.6545(3) 0.3655(3) 0.4675(2) 0.0311(9) Uani 1 1 d .
N5 N 0.5701(3) 0.4075(3) 0.4886(3) 0.0430(11) Uani 1 1 d .
N6 N 0.5290(3) 0.3420(3) 0.3634(2) 0.0322(9) Uani 1 1 d .
N7 N 0.2238(3) 0.3440(3) 0.5522(2) 0.0354(10) Uani 1 1 d .
N8 N 0.3124(3) 0.3768(4) 0.5323(3) 0.0622(15) Uani 1 1 d .
N9 N 0.3477(3) 0.2858(3) 0.6450(2) 0.0396(10) Uani 1 1 d .
N10 N 0.1749(3) 0.3366(3) 0.3656(2) 0.0306(9) Uani 1 1 d .
N11 N 0.1788(3) 0.4230(3) 0.3326(3) 0.0378(10) Uani 1 1 d .
N12 N 0.2948(3) 0.3281(3) 0.2921(2) 0.0339(9) Uani 1 1 d .
C1 C 0.7677(3) 0.2897(3) 0.5868(3) 0.0326(11) Uani 1 1 d .
H1A H 0.7572 0.2306 0.5580 0.039 Uiso 1 1 calc R
H1B H 0.8383 0.2908 0.6179 0.039 Uiso 1 1 calc R
C2 C 0.7540(4) 0.3676(3) 0.5242(3) 0.0337(11) Uani 1 1 d .
H2A H 0.7612 0.4267 0.5530 0.040 Uiso 1 1 calc R
H2B H 0.8086 0.3635 0.4927 0.040 Uiso 1 1 calc R
C3 C 0.6244(4) 0.3508(3) 0.7351(3) 0.0390(12) Uani 1 1 d .
H3A H 0.6068 0.3903 0.7747 0.047 Uiso 1 1 calc R
C4 C 0.6258(4) 0.2358(3) 0.6580(3) 0.0334(11) Uani 1 1 d .
H4A H 0.6123 0.1788 0.6314 0.040 Uiso 1 1 calc R
C5 C 0.4972(4) 0.3912(4) 0.4239(3) 0.0411(13) Uani 1 1 d .
H5A H 0.4293 0.4116 0.4198 0.049 Uiso 1 1 calc R
C6 C 0.6287(3) 0.3268(3) 0.3936(3) 0.0317(11) Uani 1 1 d .
H6A H 0.6735 0.2942 0.3669 0.038 Uiso 1 1 calc R
C7 C 0.1241(4) 0.3683(4) 0.5009(3) 0.0364(12) Uani 1 1 d .
H7A H 0.1229 0.4345 0.4893 0.044 Uiso 1 1 calc R
H7B H 0.0696 0.3553 0.5311 0.044 Uiso 1 1 calc R
C8 C 0.1027(4) 0.3150(4) 0.4205(3) 0.0369(12) Uani 1 1 d .
H8A H 0.1063 0.2489 0.4325 0.044 Uiso 1 1 calc R
H8B H 0.0328 0.3288 0.3917 0.044 Uiso 1 1 calc R
C9 C 0.3835(5) 0.3401(5) 0.5899(4) 0.066(2) Uani 1 1 d .
H9A H 0.4537 0.3505 0.5927 0.079 Uiso 1 1 calc R
C10 C 0.2458(4) 0.2915(3) 0.6186(3) 0.0379(12) Uani 1 1 d .
H10A H 0.1969 0.2624 0.6435 0.045 Uiso 1 1 calc R
C11 C 0.2517(4) 0.4136(3) 0.2886(3) 0.0346(11) Uani 1 1 d .
H11A H 0.2716 0.4619 0.2578 0.042 Uiso 1 1 calc R
C12 C 0.2440(4) 0.2816(3) 0.3415(3) 0.0354(11) Uani 1 1 d .
H12A H 0.2554 0.2196 0.3568 0.043 Uiso 1 1 calc R
C13 C 0.1056(3) -0.1040(3) 0.6343(3) 0.0291(10) Uani 1 1 d .
C14 C 0.0464(3) -0.0301(3) 0.6534(3) 0.0304(10) Uani 1 1 d .
H14A H 0.0016 -0.0393 0.6895 0.037 Uiso 1 1 calc R
C15 C 0.0533(3) 0.0572(3) 0.6191(3) 0.0298(10) Uani 1 1 d .
C16 C 0.1184(3) 0.0695(3) 0.5628(3) 0.0310(11) Uani 1 1 d .
H16A H 0.1221 0.1275 0.5384 0.037 Uiso 1 1 calc R
C17 C 0.1770(4) -0.0030(3) 0.5429(3) 0.0311(11) Uani 1 1 d .
C18 C 0.1708(4) -0.0901(3) 0.5790(3) 0.0307(10) Uani 1 1 d .
H18A H 0.2106 -0.1392 0.5658 0.037 Uiso 1 1 calc R
C19 C 0.1048(4) -0.1980(3) 0.6750(3) 0.0322(11) Uani 1 1 d .
C20 C 0.0033(3) 0.1437(3) 0.6451(3) 0.0320(11) Uani 1 1 d .

loop_
_atom_site_aniso_label
_atom_site_aniso_U_11
_atom_site_aniso_U_22
_atom_site_aniso_U_33
_atom_site_aniso_U_23
_atom_site_aniso_U_13
_atom_site_aniso_U_12
Zn1 0.0361(3) 0.0345(3) 0.0261(3) -0.0003(2) 0.0076(2) -0.0028(2)
S1 0.0492(8) 0.0344(7) 0.0352(7) -0.0032(6) 0.0213(6) -0.0056(6)
O1 0.060(3) 0.038(2) 0.032(2) -0.0042(19) 0.0059(19) 0.007(2)
O2 0.044(2) 0.044(2) 0.043(2) -0.0116(18) 0.0096(18) -0.0025(18)
O3 0.049(2) 0.0269(19) 0.059(2) 0.0073(17) 0.0228(18) 0.0034(15)
O4 0.051(2) 0.0322(19) 0.036(2) 0.0051(15) 0.0211(17) -0.0039(15)
O5 0.063(2) 0.031(2) 0.041(2) 0.0010(17) 0.0237(18) 0.0051(17)
O6 0.065(2) 0.032(2) 0.065(3) 0.0106(19) 0.039(2) 0.0128(17)
O7 0.123(4) 0.050(3) 0.098(4) -0.026(3) 0.086(3) -0.021(3)
O8 0.061(3) 0.272(8) 0.049(3) -0.044(4) 0.024(2) -0.077(4)
O9 0.143(5) 0.096(4) 0.154(6) 0.093(4) 0.112(5) 0.058(4)
O10 0.066(3) 0.053(3) 0.045(3) 0.007(2) 0.025(3) 0.011(2)
O11 0.056(3) 0.045(3) 0.065(3) -0.001(2) 0.021(2) 0.006(2)
O12 0.055(3) 0.073(3) 0.049(3) -0.008(2) 0.007(2) 0.011(2)
O13 0.057(3) 0.052(3) 0.060(3) -0.004(2) 0.023(2) 0.000(2)
N1 0.030(2) 0.030(2) 0.031(2) -0.0015(17) 0.0095(17) -0.0017(16)
N2 0.053(3) 0.038(2) 0.040(3) -0.009(2) 0.018(2) -0.012(2)
N3 0.041(2) 0.034(2) 0.028(2) 0.0007(18) 0.0078(18) -0.0039(18)
N4 0.028(2) 0.039(2) 0.028(2) -0.0018(18) 0.0088(16) -0.0019(17)
N5 0.034(2) 0.059(3) 0.037(3) -0.013(2) 0.0098(19) 0.006(2)
N6 0.032(2) 0.035(2) 0.030(2) -0.0026(18) 0.0069(17) 0.0042(17)
N7 0.034(2) 0.043(2) 0.029(2) 0.0047(19) 0.0068(17) -0.0027(18)
N8 0.030(3) 0.103(4) 0.051(3) 0.032(3) 0.000(2) -0.017(2)
N9 0.039(3) 0.053(3) 0.026(2) 0.0048(19) 0.0048(18) -0.0068(19)
N10 0.034(2) 0.028(2) 0.031(2) 0.0004(17) 0.0072(17) -0.0016(16)
N11 0.042(2) 0.030(2) 0.044(3) 0.0069(19) 0.014(2) 0.0066(18)
N12 0.038(2) 0.033(2) 0.032(2) 0.0025(18) 0.0094(18) 0.0036(18)
C1 0.027(2) 0.038(3) 0.033(3) -0.001(2) 0.007(2) 0.001(2)
C2 0.035(3) 0.045(3) 0.021(2) 0.000(2) 0.008(2) -0.006(2)
C3 0.049(3) 0.033(3) 0.037(3) -0.010(2) 0.015(2) -0.006(2)
C4 0.040(3) 0.027(3) 0.034(3) -0.005(2) 0.010(2) -0.007(2)
C5 0.034(3) 0.053(3) 0.036(3) -0.005(3) 0.006(2) 0.011(2)
C6 0.032(3) 0.035(3) 0.030(3) -0.004(2) 0.010(2) 0.003(2)
C7 0.036(3) 0.042(3) 0.034(3) 0.004(2) 0.013(2) 0.006(2)
C8 0.028(3) 0.046(3) 0.038(3) 0.006(2) 0.009(2) -0.004(2)
C9 0.038(3) 0.113(6) 0.046(4) 0.034(4) 0.004(3) -0.012(3)
C10 0.045(3) 0.041(3) 0.028(3) 0.006(2) 0.009(2) -0.006(2)
C11 0.042(3) 0.032(3) 0.031(3) 0.005(2) 0.013(2) -0.001(2)
C12 0.043(3) 0.033(3) 0.032(3) 0.003(2) 0.010(2) 0.003(2)
C13 0.033(3) 0.030(3) 0.024(2) 0.002(2) 0.0061(19) 0.001(2)
C14 0.034(3) 0.033(3) 0.027(3) -0.003(2) 0.014(2) -0.003(2)
C15 0.035(3) 0.032(3) 0.023(2) 0.000(2) 0.0071(19) 0.000(2)
C16 0.038(3) 0.023(2) 0.033(3) 0.004(2) 0.008(2) -0.0025(19)
C17 0.038(3) 0.028(3) 0.029(3) 0.002(2) 0.011(2) 0.002(2)
C18 0.040(3) 0.023(2) 0.029(3) -0.003(2) 0.007(2) 0.000(2)
C19 0.035(3) 0.027(3) 0.034(3) 0.001(2) 0.006(2) -0.002(2)
C20 0.029(3) 0.031(3) 0.038(3) 0.000(2) 0.011(2) 0.0009(19)

loop_
_atom_type_symbol
_atom_type_description
_atom_type_scat_dispersion_real
_atom_type_scat_dispersion_imag
_atom_type_scat_source
C C 0.0033 0.0016 'International Tables Vol C Tables 4.2.6.8 and 6.1.1.4'
H H 0.0000 0.0000 'International Tables Vol C Tables 4.2.6.8 and 6.1.1.4'
N N 0.0061 0.0033 'International Tables Vol C Tables 4.2.6.8 and 6.1.1.4'
O O 0.0106 0.0060 'International Tables Vol C Tables 4.2.6.8 and 6.1.1.4'
S S 0.1246 0.1234 'International Tables Vol C Tables 4.2.6.8 and 6.1.1.4'
Zn Zn 0.2839 1.4301 'International Tables Vol C Tables 4.2.6.8 and 6.1.1.4'

loop_
_geom_angle_atom_site_label_1
_geom_angle_atom_site_label_2
_geom_angle_atom_site_label_3
_geom_angle
_geom_angle_site_symmetry_1
_geom_angle_site_symmetry_3
O1 Zn1 O2 174.83(18) . .
O1 Zn1 N6 88.36(18) . 4_566
O2 Zn1 N6 86.57(16) . 4_566
O1 Zn1 N9 88.89(18) . .
O2 Zn1 N9 96.14(16) . .
N6 Zn1 N9 176.69(15) 4_566 .
O1 Zn1 N12 90.28(16) . 4_566
O2 Zn1 N12 90.79(15) . 4_566
N6 Zn1 N12 90.23(14) 4_566 4_566
N9 Zn1 N12 91.61(15) . 4_566
O1 Zn1 N3 88.38(16) . .
O2 Zn1 N3 90.60(15) . .
N6 Zn1 N3 90.37(14) 4_566 .
N9 Zn1 N3 87.72(15) . .
N12 Zn1 N3 178.52(14) 4_566 .
O9 S1 O7 112.2(4) . .
O9 S1 O8 113.7(4) . .
O7 S1 O8 110.0(4) . .
O9 S1 C17 107.3(3) . .
O7 S1 C17 108.2(2) . .
O8 S1 C17 105.0(3) . .
Zn1 O1 H1W 124(4) . .
Zn1 O1 H2W 123(5) . .
H1W O1 H2W 110(7) . .
Zn1 O2 H3W 116(4) . .
Zn1 O2 H4W 119(5) . .
H3W O2 H4W 114(7) . .
C20 O5 HWA 112(6) . .
H5W O10 H6W 108(8) . .
H7W O11 H8W 108(7) . .
H9W O12 H10W 112(7) . .
H11W O13 H12W 108(9) . .
C4 N1 N2 109.3(4) . .
C4 N1 C1 129.5(4) . .
N2 N1 C1 121.2(4) . .
C3 N2 N1 103.0(4) . .
C4 N3 C3 102.2(4) . .
C4 N3 Zn1 130.6(3) . .
C3 N3 Zn1 126.3(3) . .
C6 N4 N5 110.3(4) . .
C6 N4 C2 129.6(4) . .
N5 N4 C2 120.1(4) . .
C5 N5 N4 102.4(4) . .
C6 N6 C5 103.6(4) . .
C6 N6 Zn1 127.1(3) . 4_565
C5 N6 Zn1 128.6(3) . 4_565
C10 N7 N8 110.1(4) . .
C10 N7 C7 130.3(4) . .
N8 N7 C7 119.6(4) . .
C9 N8 N7 102.1(4) . .
C10 N9 C9 101.9(4) . .
C10 N9 Zn1 130.0(3) . .
C9 N9 Zn1 127.9(4) . .
C12 N10 N11 109.9(4) . .
C12 N10 C8 128.7(4) . .
N11 N10 C8 121.3(4) . .
C11 N11 N10 102.5(4) . .
C12 N12 C11 102.9(4) . .
C12 N12 Zn1 126.0(3) . 4_565
C11 N12 Zn1 129.6(3) . 4_565
N1 C1 C2 113.4(4) . .
N1 C1 H1A 108.9 . .
C2 C1 H1A 108.9 . .
N1 C1 H1B 108.9 . .
C2 C1 H1B 108.9 . .
H1A C1 H1B 107.7 . .
N4 C2 C1 113.4(4) . .
N4 C2 H2A 108.9 . .
C1 C2 H2A 108.9 . .
N4 C2 H2B 108.9 . .
C1 C2 H2B 108.9 . .
H2A C2 H2B 107.7 . .
N2 C3 N3 114.7(4) . .
N2 C3 H3A 122.7 . .
N3 C3 H3A 122.7 . .
N1 C4 N3 110.8(4) . .
N1 C4 H4A 124.6 . .
N3 C4 H4A 124.6 . .
N5 C5 N6 114.3(4) . .
N5 C5 H5A 122.8 . .
N6 C5 H5A 122.8 . .
N4 C6 N6 109.4(4) . .
N4 C6 H6A 125.3 . .
N6 C6 H6A 125.3 . .
N7 C7 C8 112.3(4) . .
N7 C7 H7A 109.1 . .
C8 C7 H7A 109.1 . .
N7 C7 H7B 109.1 . .
C8 C7 H7B 109.1 . .
H7A C7 H7B 107.9 . .
N10 C8 C7 113.9(4) . .
N10 C8 H8A 108.8 . .
C7 C8 H8A 108.8 . .
N10 C8 H8B 108.8 . .
C7 C8 H8B 108.8 . .
H8A C8 H8B 107.7 . .
N8 C9 N9 115.4(5) . .
N8 C9 H9A 122.3 . .
N9 C9 H9A 122.3 . .
N7 C10 N9 110.5(4) . .
N7 C10 H10A 124.7 . .
N9 C10 H10A 124.7 . .
N11 C11 N12 114.5(4) . .
N11 C11 H11A 122.7 . .
N12 C11 H11A 122.7 . .
N10 C12 N12 110.1(4) . .
N10 C12 H12A 125.0 . .
N12 C12 H12A 125.0 . .
C18 C13 C14 119.2(4) . .
C18 C13 C19 118.9(4) . .
C14 C13 C19 121.9(4) . .
C15 C14 C13 120.8(4) . .
C15 C14 H14A 119.6 . .
C13 C14 H14A 119.6 . .
C14 C15 C16 119.1(4) . .
C14 C15 C20 124.1(4) . .
C16 C15 C20 116.6(4) . .
C17 C16 C15 120.8(4) . .
C17 C16 H16A 119.6 . .
C15 C16 H16A 119.6 . .
C16 C17 C18 119.6(4) . .
C16 C17 S1 119.1(4) . .
C18 C17 S1 120.9(4) . .
C13 C18 C17 120.5(4) . .
C13 C18 H18A 119.7 . .
C17 C18 H18A 119.7 . .
O3 C19 O4 124.7(4) . .
O3 C19 C13 117.5(4) . .
O4 C19 C13 117.8(4) . .
O6 C20 O5 124.5(4) . .
O6 C20 C15 120.4(4) . .
O5 C20 C15 114.8(4) . .

loop_
_geom_bond_atom_site_label_1
_geom_bond_atom_site_label_2
_geom_bond_distance
_geom_bond_site_symmetry_2
Zn1 O1 2.086(4) .
Zn1 O2 2.158(4) .
Zn1 N6 2.161(4) 4_566
Zn1 N9 2.167(4) .
Zn1 N12 2.191(4) 4_566
Zn1 N3 2.192(4) .
S1 O9 1.405(5) .
S1 O7 1.414(4) .
S1 O8 1.425(5) .
S1 C17 1.771(5) .
O1 H1W 0.74(6) .
O1 H2W 0.74(7) .
O2 H3W 0.89(7) .
O2 H4W 0.98(10) .
O3 C19 1.250(6) .
O4 C19 1.268(6) .
O5 C20 1.299(6) .
O5 HWA 0.89(2) .
O6 C20 1.213(5) .
O10 H5W 0.73(7) .
O10 H6W 0.79(10) .
O11 H7W 0.93(7) .
O11 H8W 0.92(10) .
O12 H9W 0.87(6) .
O12 H10W 0.87(5) .
O13 H11W 0.87(2) .
O13 H12W 0.90(2) .
N1 C4 1.321(6) .
N1 N2 1.359(5) .
N1 C1 1.466(6) .
N2 C3 1.306(6) .
N3 C4 1.327(6) .
N3 C3 1.357(6) .
N4 C6 1.326(6) .
N4 N5 1.369(5) .
N4 C2 1.453(6) .
N5 C5 1.310(6) .
N6 C6 1.328(6) .
N6 C5 1.358(6) .
N6 Zn1 2.161(4) 4_565
N7 C10 1.317(6) .
N7 N8 1.359(6) .
N7 C7 1.459(6) .
N8 C9 1.307(7) .
N9 C10 1.330(6) .
N9 C9 1.354(7) .
N10 C12 1.325(6) .
N10 N11 1.360(5) .
N10 C8 1.473(6) .
N11 C11 1.322(6) .
N12 C12 1.333(6) .
N12 C11 1.349(6) .
N12 Zn1 2.191(4) 4_565
C1 C2 1.512(6) .
C1 H1A 0.9700 .
C1 H1B 0.9700 .
C2 H2A 0.9700 .
C2 H2B 0.9700 .
C3 H3A 0.9300 .
C4 H4A 0.9300 .
C5 H5A 0.9300 .
C6 H6A 0.9300 .
C7 C8 1.514(7) .
C7 H7A 0.9700 .
C7 H7B 0.9700 .
C8 H8A 0.9700 .
C8 H8B 0.9700 .
C9 H9A 0.9300 .
C10 H10A 0.9300 .
C11 H11A 0.9300 .
C12 H12A 0.9300 .
C13 C18 1.389(6) .
C13 C14 1.391(6) .
C13 C19 1.508(6) .
C14 C15 1.386(6) .
C14 H14A 0.9300 .
C15 C16 1.398(6) .
C15 C20 1.509(6) .
C16 C17 1.375(6) .
C16 H16A 0.9300 .
C17 C18 1.394(6) .
C18 H18A 0.9300 .

loop_
_geom_hbond_atom_site_label_D
_geom_hbond_atom_site_label_H
_geom_hbond_atom_site_label_A
_geom_hbond_distance_DH
_geom_hbond_distance_HA
_geom_hbond_distance_DA
_geom_hbond_angle_DHA
_geom_hbond_site_symmetry_A
O1 H1W O10 0.74(6) 2.02(6) 2.751(6) 166(6) .
O1 H2W O12 0.74(7) 1.94(7) 2.682(6) 172(7) .
O2 H3W O10 0.89(7) 2.02(7) 2.910(7) 173(6) 2_646
O2 H4W O8 0.98(10) 1.76(10) 2.720(6) 166(8) .
O5 HWA O4 0.89(2) 1.65(2) 2.531(5) 171(9) 2_556
O10 H5W O7 0.73(7) 2.25(7) 2.922(7) 154(7) 4_566
O10 H6W O11 0.79(10) 1.98(10) 2.732(7) 158(10) .
O11 H7W O3 0.93(7) 1.94(7) 2.802(6) 154(6) 1_565
O11 H8W O13 0.92(10) 1.97(10) 2.892(6) 174(9) .
O12 H9W O8 0.87(6) 2.00(6) 2.842(7) 160(5) 4_566
O12 H10W O7 0.87(5) 2.30(6) 3.126(8) 158(9) 2_656
O12 H10W O8 0.87(5) 2.41(7) 3.142(9) 141(8) 2_656
O13 H11W N11 0.87(2) 2.17(2) 3.037(6) 175(5) 3_566
O13 H12W O4 0.90(2) 2.15(4) 3.017(6) 162(12) 2_556

loop_
_geom_torsion_atom_site_label_1
_geom_torsion_atom_site_label_2
_geom_torsion_atom_site_label_3
_geom_torsion_atom_site_label_4
_geom_torsion
_geom_torsion_site_symmetry_1
C4 N1 N2 C3 -0.8(5) .
C1 N1 N2 C3 179.6(4) .
O1 Zn1 N3 C4 -167.8(4) .
O2 Zn1 N3 C4 17.3(4) .
N6 Zn1 N3 C4 103.8(4) 4_566
N9 Zn1 N3 C4 -78.9(4) .
O1 Zn1 N3 C3 -0.3(4) .
O2 Zn1 N3 C3 -175.2(4) .
N6 Zn1 N3 C3 -88.6(4) 4_566
N9 Zn1 N3 C3 88.7(4) .
C6 N4 N5 C5 -0.2(5) .
C2 N4 N5 C5 -179.9(4) .
C10 N7 N8 C9 0.3(7) .
C7 N7 N8 C9 -179.1(5) .
O1 Zn1 N9 C10 -90.8(5) .
O2 Zn1 N9 C10 90.4(5) .
N12 Zn1 N9 C10 -0.5(5) 4_566
N3 Zn1 N9 C10 -179.2(5) .
O1 Zn1 N9 C9 83.5(5) .
O2 Zn1 N9 C9 -95.3(5) .
N12 Zn1 N9 C9 173.7(5) 4_566
N3 Zn1 N9 C9 -4.9(5) .
C12 N10 N11 C11 0.7(5) .
C8 N10 N11 C11 179.8(4) .
C4 N1 C1 C2 119.9(5) .
N2 N1 C1 C2 -60.5(5) .
C6 N4 C2 C1 -93.6(6) .
N5 N4 C2 C1 86.0(5) .
N1 C1 C2 N4 -65.5(5) .
N1 N2 C3 N3 0.2(6) .
C4 N3 C3 N2 0.4(6) .
Zn1 N3 C3 N2 -169.9(3) .
N2 N1 C4 N3 1.1(6) .
C1 N1 C4 N3 -179.4(4) .
C3 N3 C4 N1 -0.9(5) .
Zn1 N3 C4 N1 168.8(3) .
N4 N5 C5 N6 0.0(6) .
C6 N6 C5 N5 0.3(6) .
Zn1 N6 C5 N5 171.0(3) 4_565
N5 N4 C6 N6 0.4(5) .
C2 N4 C6 N6 -180.0(4) .
C5 N6 C6 N4 -0.4(5) .
Zn1 N6 C6 N4 -171.3(3) 4_565
C10 N7 C7 C8 -104.0(6) .
N8 N7 C7 C8 75.2(6) .
C12 N10 C8 C7 114.3(5) .
N11 N10 C8 C7 -64.7(6) .
N7 C7 C8 N10 -64.6(5) .
N7 N8 C9 N9 0.3(8) .
C10 N9 C9 N8 -0.8(8) .
Zn1 N9 C9 N8 -176.3(4) .
N8 N7 C10 N9 -0.8(6) .
C7 N7 C10 N9 178.5(5) .
C9 N9 C10 N7 0.9(6) .
Zn1 N9 C10 N7 176.3(3) .
N10 N11 C11 N12 -0.7(5) .
C12 N12 C11 N11 0.4(6) .
Zn1 N12 C11 N11 -166.3(3) 4_565
N11 N10 C12 N12 -0.5(5) .
C8 N10 C12 N12 -179.5(4) .
C11 N12 C12 N10 0.0(5) .
Zn1 N12 C12 N10 167.4(3) 4_565
C18 C13 C14 C15 -1.3(7) .
C19 C13 C14 C15 175.9(4) .
C13 C14 C15 C16 2.1(7) .
C13 C14 C15 C20 -171.3(4) .
C14 C15 C16 C17 -1.7(7) .
C20 C15 C16 C17 172.2(4) .
C15 C16 C17 C18 0.6(7) .
C15 C16 C17 S1 -172.3(3) .
O9 S1 C17 C16 -27.2(5) .
O7 S1 C17 C16 -148.4(4) .
O8 S1 C17 C16 94.1(5) .
O9 S1 C17 C18 160.0(5) .
O7 S1 C17 C18 38.8(5) .
O8 S1 C17 C18 -78.7(5) .
C14 C13 C18 C17 0.1(7) .
C19 C13 C18 C17 -177.2(4) .
C16 C17 C18 C13 0.2(7) .
S1 C17 C18 C13 173.0(4) .
C18 C13 C19 O3 -8.4(6) .
C14 C13 C19 O3 174.4(4) .
C18 C13 C19 O4 172.8(4) .
C14 C13 C19 O4 -4.4(7) .
C14 C15 C20 O6 -178.9(5) .
C16 C15 C20 O6 7.5(7) .
C14 C15 C20 O5 6.5(7) .
C16 C15 C20 O5 -167.1(4) .
